data_4330657
loop_
_publ_author_name
'Tristan A. Tronic'
'Werner Kaminsky'
'Michael K. Coggins'
'James M. Mayer'

_publ_contact_author_address
;
Department of Chemistry
University of Washington
Seattle
Washington, 98195, USA
;
_publ_contact_author_email kaminsky@chem.washington.edu
_publ_contact_author_fax 00(206)6858665
_publ_contact_author_name 'Werner Kaminsky'
_publ_contact_author_phone 00(206)5437585
_publ_section_title
;
 Synthesis, Protonation, and Reduction of Ruthenium-Peroxo Complexes with
 Pendent Nitrogen Bases
;
_journal_name_full 'Inorganic Chemistry'
_journal_page_first 10916
_journal_page_last 10928
_journal_paper_doi 10.1021/ic3013987
_journal_volume 51
_journal_year 2012
_chemical_formula_moiety 'C40 H47 Cl N2 P2 Ru'
_chemical_formula_sum 'C40 H47 Cl N2 P2 Ru'
_chemical_formula_weight 754.26
_chemical_name_common tt4_94
_chemical_name_systematic
;
 tt4_94
;
_space_group_IT_number 86
_symmetry_cell_setting tetragonal
_symmetry_Int_Tables_number 86
_symmetry_space_group_name_Hall '-P 4bc'
_symmetry_space_group_name_H-M 'P 42/n :2'
_atom_sites_solution_hydrogens geom
_atom_sites_solution_primary direct
_atom_sites_solution_secondary difmap
_audit_conform_dict_location ftp://ftp.iucr.org/pub/cif_core.dic
_audit_conform_dict_name cif_core.dic
_audit_conform_dict_version 2.4
_audit_creation_date 2012-04-11T10:38:38-00:00
_audit_creation_method 'WinGX routine CIF_UPDATE'
_cell_angle_alpha 90
_cell_angle_beta 90
_cell_angle_gamma 90
_cell_formula_units_Z 8
_cell_length_a 21.5703(7)
_cell_length_b 21.5703(7)
_cell_length_c 15.5860(8)
_cell_measurement_reflns_used 1242
_cell_measurement_temperature 100(2)
_cell_measurement_theta_max 20
_cell_measurement_theta_min 3
_cell_volume 7251.8(5)
_computing_cell_refinement 'SAINT (Bruker, 2007)'
_computing_data_collection 'APEX2 (Bruker, 2007)'
_computing_data_reduction 'SAINT (Bruker, 2007)'
_computing_molecular_graphics 'ORTEP-3 for Windows (Farrugia, 1997)'
_computing_publication_material 'SHELXL-97 (Sheldrick, 1997)'
_computing_structure_refinement 'SHELXL-97 (Sheldrick, 2008)'
_computing_structure_solution 'SHELXS97 (Sheldrick, 1997)'
_diffrn_ambient_temperature 100(2)
_diffrn_measured_fraction_theta_full 1
_diffrn_measured_fraction_theta_max 0.996
_diffrn_measurement_device_type 'Bruker APEXII CCD area-detector'
_diffrn_measurement_method '\f and \w scans'
_diffrn_radiation_monochromator graphite
_diffrn_radiation_type MoK\a
_diffrn_radiation_wavelength 0.71073
_diffrn_reflns_av_R_equivalents 0.0408
_diffrn_reflns_av_unetI/netI 0.0125
_diffrn_reflns_limit_h_max 28
_diffrn_reflns_limit_h_min -28
_diffrn_reflns_limit_k_max 28
_diffrn_reflns_limit_k_min -28
_diffrn_reflns_limit_l_max 20
_diffrn_reflns_limit_l_min -20
_diffrn_reflns_number 259709
_diffrn_reflns_theta_full 25
_diffrn_reflns_theta_max 28.42
_diffrn_reflns_theta_min 1.61
_diffrn_source 'fine-focus sealed tube'
_exptl_absorpt_coefficient_mu 0.625
_exptl_absorpt_correction_T_max 0.9121
_exptl_absorpt_correction_T_min 0.8346
_exptl_absorpt_correction_type multi-scan
_exptl_absorpt_process_details '(SADABS; Bruker, 2007)'
_exptl_crystal_colour yellow
_exptl_crystal_density_diffrn 1.382
_exptl_crystal_description prism
_exptl_crystal_F_000 3136
_exptl_crystal_size_max 0.3
_exptl_crystal_size_mid 0.26
_exptl_crystal_size_min 0.15
_refine_diff_density_max 0.388
_refine_diff_density_min -0.438
_refine_diff_density_rms 0.052
_refine_ls_extinction_method none
_refine_ls_goodness_of_fit_ref 1.061
_refine_ls_hydrogen_treatment constr
_refine_ls_matrix_type full
_refine_ls_number_parameters 420
_refine_ls_number_reflns 9088
_refine_ls_number_restraints 0
_refine_ls_restrained_S_all 1.061
_refine_ls_R_factor_all 0.0285
_refine_ls_R_factor_gt 0.0213
_refine_ls_shift/su_max 0.003
_refine_ls_shift/su_mean 0
_refine_ls_structure_factor_coef Fsqd
_refine_ls_weighting_details 'calc w=1/[\s^2^(Fo^2^)+(0.0221P)^2^+5.4440P] where P=(Fo^2^+2Fc^2^)/3'
_refine_ls_weighting_scheme calc
_refine_ls_wR_factor_gt 0.0511
_refine_ls_wR_factor_ref 0.056
_reflns_number_gt 7905
_reflns_number_total 9088
_reflns_threshold_expression >2\s(I)
_cod_data_source_file ic3013987_si_002_06.cif
_cod_data_source_block CpRuPPhNBnCl
_cod_original_sg_symbol_H-M 'P 42/n'
_cod_database_code 4330657

loop_
_symmetry_equiv_pos_as_xyz
'x, y, z'
'-y, x+1/2, z+1/2'
'y+1/2, -x, z+1/2'
'-x+1/2, -y+1/2, z'
'-x, -y, -z'
'y, -x-1/2, -z-1/2'
'-y-1/2, x, -z-1/2'
'x-1/2, y-1/2, -z'

loop_
_atom_site_label
_atom_site_type_symbol
_atom_site_fract_x
_atom_site_fract_y
_atom_site_fract_z
_atom_site_U_iso_or_equiv
_atom_site_adp_type
_atom_site_occupancy
_atom_site_symmetry_multiplicity
_atom_site_calc_flag
_atom_site_refinement_flags
C1 C 0.90185(7) 0.09667(6) 0.31863(10) 0.0168(3) Uani 1 1 d .
C2 C 0.86992(6) 0.14571(7) 0.27481(9) 0.0183(3) Uani 1 1 d .
C3 C 0.87577(6) 0.20056(7) 0.32363(10) 0.0185(3) Uani 1 1 d .
C4 C 0.91070(7) 0.18554(7) 0.40040(9) 0.0173(3) Uani 1 1 d .
C5 C 0.92518(6) 0.12171(7) 0.39807(9) 0.0162(3) Uani 1 1 d .
C6 C 0.89719(8) 0.02943(7) 0.29647(11) 0.0281(4) Uani 1 1 d .
H6A H 0.8574 0.0131 0.3167 0.042 Uiso 1 1 calc R
H6B H 0.9311 0.0067 0.3241 0.042 Uiso 1 1 calc R
H6C H 0.9 0.0244 0.2341 0.042 Uiso 1 1 calc R
C7 C 0.83112(8) 0.13681(10) 0.19585(11) 0.0332(4) Uani 1 1 d .
H7A H 0.7908 0.1195 0.212 0.05 Uiso 1 1 calc R
H7B H 0.8522 0.1082 0.1566 0.05 Uiso 1 1 calc R
H7C H 0.8251 0.1769 0.1674 0.05 Uiso 1 1 calc R
C8 C 0.84600(8) 0.26210(8) 0.30729(13) 0.0327(4) Uani 1 1 d .
H8A H 0.8316 0.2639 0.2477 0.049 Uiso 1 1 calc R
H8B H 0.8763 0.2952 0.3173 0.049 Uiso 1 1 calc R
H8C H 0.8107 0.2675 0.3461 0.049 Uiso 1 1 calc R
C9 C 0.92415(8) 0.23053(8) 0.47098(11) 0.0303(4) Uani 1 1 d .
H9A H 0.8863 0.2379 0.5043 0.045 Uiso 1 1 calc R
H9B H 0.9387 0.2697 0.4463 0.045 Uiso 1 1 calc R
H9C H 0.9563 0.2134 0.5086 0.045 Uiso 1 1 calc R
C10 C 0.95433(7) 0.08430(8) 0.46805(11) 0.0262(3) Uani 1 1 d .
H10A H 0.9796 0.1114 0.5044 0.039 Uiso 1 1 calc R
H10B H 0.9807 0.0521 0.4428 0.039 Uiso 1 1 calc R
H10C H 0.9218 0.0649 0.5028 0.039 Uiso 1 1 calc R
C11 C 1.00914(6) 0.08224(6) 0.10721(9) 0.0143(3) Uani 1 1 d .
H11A H 0.9729 0.0699 0.0721 0.017 Uiso 1 1 calc R
H11B H 1.046 0.0819 0.0694 0.017 Uiso 1 1 calc R
C12 C 1.06702(6) 0.04777(6) 0.23931(9) 0.0138(2) Uani 1 1 d .
H12A H 1.1077 0.0438 0.2105 0.017 Uiso 1 1 calc R
H12B H 1.0648 0.0151 0.2838 0.017 Uiso 1 1 calc R
C13 C 1.07185(6) 0.19618(6) 0.11417(9) 0.0137(3) Uani 1 1 d .
H13A H 1.0737 0.1984 0.0508 0.016 Uiso 1 1 calc R
H13B H 1.0751 0.2389 0.137 0.016 Uiso 1 1 calc R
C14 C 1.13020(6) 0.16197(6) 0.23878(9) 0.0141(3) Uani 1 1 d .
H14A H 1.1324 0.2058 0.2573 0.017 Uiso 1 1 calc R
H14B H 1.1693 0.1414 0.2559 0.017 Uiso 1 1 calc R
C15 C 1.03046(7) -0.02419(6) 0.13406(9) 0.0161(3) Uani 1 1 d .
H15A H 1.0724 -0.0232 0.1084 0.019 Uiso 1 1 calc R
H15B H 1.0003 -0.0303 0.0869 0.019 Uiso 1 1 calc R
C16 C 1.02632(7) -0.07846(6) 0.19502(9) 0.0152(3) Uani 1 1 d .
C17 C 0.97113(7) -0.11129(7) 0.20164(10) 0.0204(3) Uani 1 1 d .
H17 H 0.9363 -0.0987 0.1687 0.025 Uiso 1 1 calc R
C18 C 0.96620(8) -0.16208(8) 0.25565(11) 0.0264(3) Uani 1 1 d .
H18 H 0.9282 -0.1841 0.2595 0.032 Uiso 1 1 calc R
C19 C 1.01667(8) -0.18078(7) 0.30402(11) 0.0270(3) Uani 1 1 d .
H19 H 1.0134 -0.2156 0.3411 0.032 Uiso 1 1 calc R
C20 C 1.07190(8) -0.14854(7) 0.29798(10) 0.0229(3) Uani 1 1 d .
H20 H 1.1066 -0.1611 0.3313 0.028 Uiso 1 1 calc R
C21 C 1.07695(7) -0.09792(6) 0.24354(10) 0.0180(3) Uani 1 1 d .
H21 H 1.1152 -0.0764 0.2393 0.022 Uiso 1 1 calc R
C22 C 1.18159(6) 0.17591(7) 0.10164(9) 0.0176(3) Uani 1 1 d .
H22A H 1.2171 0.1575 0.1328 0.021 Uiso 1 1 calc R
H22B H 1.1866 0.2215 0.1024 0.021 Uiso 1 1 calc R
C23 C 1.18204(6) 0.15338(7) 0.00983(9) 0.0171(3) Uani 1 1 d .
C24 C 1.17881(7) 0.09005(7) -0.00671(10) 0.0198(3) Uani 1 1 d .
H24 H 1.1745 0.0617 0.0396 0.024 Uiso 1 1 calc R
C25 C 1.18188(7) 0.06794(8) -0.09020(11) 0.0267(3) Uani 1 1 d .
H25 H 1.1797 0.0246 -0.1009 0.032 Uiso 1 1 calc R
C26 C 1.18810(7) 0.10907(10) -0.15809(11) 0.0314(4) Uani 1 1 d .
H26 H 1.1906 0.094 -0.2152 0.038 Uiso 1 1 calc R
C27 C 1.19069(7) 0.17176(10) -0.14245(11) 0.0312(4) Uani 1 1 d .
H27 H 1.1948 0.1999 -0.189 0.037 Uiso 1 1 calc R
C28 C 1.18739(7) 0.19417(8) -0.05870(10) 0.0236(3) Uani 1 1 d .
H28 H 1.1888 0.2376 -0.0485 0.028 Uiso 1 1 calc R
C29 C 1.10028(6) 0.11071(6) 0.39702(9) 0.0135(3) Uani 1 1 d .
C30 C 1.09574(7) 0.15936(6) 0.45573(9) 0.0172(3) Uani 1 1 d .
H30 H 1.0736 0.1958 0.4406 0.021 Uiso 1 1 calc R
C31 C 1.12319(7) 0.15505(7) 0.53590(10) 0.0206(3) Uani 1 1 d .
H31 H 1.1202 0.1886 0.5752 0.025 Uiso 1 1 calc R
C32 C 1.15501(7) 0.10155(7) 0.55856(9) 0.0205(3) Uani 1 1 d .
H32 H 1.1733 0.0982 0.6138 0.025 Uiso 1 1 calc R
C33 C 1.16015(7) 0.05306(7) 0.50060(9) 0.0194(3) Uani 1 1 d .
H33 H 1.182 0.0165 0.5162 0.023 Uiso 1 1 calc R
C34 C 1.13343(6) 0.05767(7) 0.41970(9) 0.0163(3) Uani 1 1 d .
H34 H 1.1377 0.0246 0.3798 0.02 Uiso 1 1 calc R
C35 C 0.94776(6) 0.19916(6) 0.06716(9) 0.0135(2) Uani 1 1 d .
C36 C 0.94334(8) 0.17889(7) -0.01716(10) 0.0239(3) Uani 1 1 d .
H36 H 0.9648 0.1425 -0.0345 0.029 Uiso 1 1 calc R
C37 C 0.90788(9) 0.21117(8) -0.07622(11) 0.0299(4) Uani 1 1 d .
H37 H 0.9049 0.1967 -0.1337 0.036 Uiso 1 1 calc R
C38 C 0.87688(8) 0.26441(7) -0.05168(10) 0.0244(3) Uani 1 1 d .
H38 H 0.8522 0.2863 -0.0921 0.029 Uiso 1 1 calc R
C39 C 0.88182(7) 0.28564(7) 0.03150(10) 0.0212(3) Uani 1 1 d .
H39 H 0.861 0.3226 0.0481 0.025 Uiso 1 1 calc R
C40 C 0.91708(7) 0.25327(6) 0.09122(9) 0.0170(3) Uani 1 1 d .
H40 H 0.9202 0.2681 0.1485 0.02 Uiso 1 1 calc R
N2 N 1.01808(5) 0.03602(5) 0.17555(7) 0.0129(2) Uani 1 1 d .
N1 N 1.12369(5) 0.15927(5) 0.14575(7) 0.0136(2) Uani 1 1 d .
P1 P 1.064014(15) 0.123490(15) 0.29281(2) 0.01119(7) Uani 1 1 d .
P2 P 0.996788(15) 0.162131(15) 0.14709(2) 0.01108(7) Uani 1 1 d .
Cl1 Cl 1.015365(15) 0.272506(15) 0.29421(2) 0.01567(7) Uani 1 1 d .
Ru1 Ru 0.970269(5) 0.168879(5) 0.285958(7) 0.01014(3) Uani 1 1 d .

loop_
_atom_site_aniso_label
_atom_site_aniso_U_11
_atom_site_aniso_U_22
_atom_site_aniso_U_33
_atom_site_aniso_U_23
_atom_site_aniso_U_13
_atom_site_aniso_U_12
C1 0.0165(6) 0.0148(6) 0.0192(7) -0.0006(5) 0.0054(5) -0.0041(5)
C2 0.0123(6) 0.0248(7) 0.0179(7) 0.0043(6) 0.0018(5) -0.0061(5)
C3 0.0122(6) 0.0179(7) 0.0252(7) 0.0044(6) 0.0078(5) 0.0003(5)
C4 0.0170(6) 0.0177(7) 0.0170(7) -0.0017(5) 0.0070(5) -0.0039(5)
C5 0.0136(6) 0.0191(7) 0.0158(7) 0.0029(5) 0.0042(5) -0.0027(5)
C6 0.0341(9) 0.0171(7) 0.0332(9) -0.0053(6) 0.0138(7) -0.0094(6)
C7 0.0224(8) 0.0508(11) 0.0264(9) 0.0084(8) -0.0053(7) -0.0165(8)
C8 0.0240(8) 0.0253(8) 0.0488(11) 0.0125(8) 0.0159(8) 0.0089(6)
C9 0.0356(9) 0.0293(9) 0.0260(8) -0.0121(7) 0.0137(7) -0.0116(7)
C10 0.0222(8) 0.0315(8) 0.0250(8) 0.0136(7) 0.0014(6) -0.0028(6)
C11 0.0172(6) 0.0128(6) 0.0131(6) -0.0014(5) -0.0012(5) 0.0019(5)
C12 0.0144(6) 0.0118(6) 0.0154(6) -0.0015(5) -0.0031(5) 0.0014(5)
C13 0.0127(6) 0.0139(6) 0.0145(6) 0.0021(5) 0.0014(5) 0.0011(5)
C14 0.0128(6) 0.0150(6) 0.0143(6) -0.0006(5) 0.0000(5) -0.0010(5)
C15 0.0205(7) 0.0125(6) 0.0154(6) -0.0025(5) -0.0004(5) 0.0014(5)
C16 0.0195(7) 0.0110(6) 0.0151(6) -0.0036(5) 0.0003(5) 0.0015(5)
C17 0.0188(7) 0.0189(7) 0.0235(8) -0.0006(6) -0.0029(6) -0.0003(5)
C18 0.0260(8) 0.0232(8) 0.0299(9) 0.0025(7) 0.0022(7) -0.0067(6)
C19 0.0410(10) 0.0186(7) 0.0213(8) 0.0041(6) -0.0008(7) -0.0030(7)
C20 0.0308(8) 0.0180(7) 0.0200(7) -0.0012(6) -0.0085(6) 0.0041(6)
C21 0.0189(7) 0.0142(6) 0.0209(7) -0.0039(5) -0.0029(6) 0.0010(5)
C22 0.0130(6) 0.0214(7) 0.0184(7) -0.0009(5) 0.0035(5) -0.0015(5)
C23 0.0090(6) 0.0262(7) 0.0161(7) 0.0014(6) 0.0021(5) 0.0021(5)
C24 0.0136(6) 0.0269(8) 0.0190(7) 0.0003(6) 0.0009(5) 0.0034(5)
C25 0.0158(7) 0.0382(9) 0.0260(8) -0.0106(7) -0.0016(6) 0.0049(6)
C26 0.0168(7) 0.0606(12) 0.0168(7) -0.0068(8) -0.0008(6) 0.0056(7)
C27 0.0172(7) 0.0568(12) 0.0196(8) 0.0134(8) 0.0021(6) 0.0040(7)
C28 0.0148(7) 0.0313(8) 0.0248(8) 0.0088(7) 0.0029(6) 0.0030(6)
C29 0.0123(6) 0.0152(6) 0.0131(6) 0.0005(5) -0.0006(5) -0.0021(5)
C30 0.0193(7) 0.0141(6) 0.0183(7) -0.0003(5) -0.0012(5) -0.0010(5)
C31 0.0273(8) 0.0185(7) 0.0160(7) -0.0031(5) -0.0016(6) -0.0045(6)
C32 0.0238(7) 0.0241(7) 0.0136(7) 0.0034(6) -0.0039(6) -0.0054(6)
C33 0.0195(7) 0.0206(7) 0.0180(7) 0.0041(6) -0.0021(6) 0.0010(5)
C34 0.0170(6) 0.0168(6) 0.0150(6) -0.0002(5) 0.0004(5) 0.0008(5)
C35 0.0134(6) 0.0127(6) 0.0143(6) 0.0021(5) -0.0005(5) 0.0001(5)
C36 0.0369(9) 0.0178(7) 0.0171(7) -0.0027(6) -0.0045(6) 0.0095(6)
C37 0.0506(11) 0.0218(8) 0.0174(7) -0.0024(6) -0.0126(7) 0.0081(7)
C38 0.0309(8) 0.0187(7) 0.0237(8) 0.0045(6) -0.0102(6) 0.0037(6)
C39 0.0246(7) 0.0165(7) 0.0226(7) 0.0023(6) -0.0002(6) 0.0073(6)
C40 0.0195(7) 0.0160(6) 0.0155(7) -0.0002(5) 0.0007(5) 0.0026(5)
N2 0.0152(5) 0.0099(5) 0.0135(5) -0.0017(4) -0.0019(4) 0.0012(4)
N1 0.0104(5) 0.0174(5) 0.0131(5) 0.0008(4) 0.0017(4) 0.0007(4)
P1 0.01175(15) 0.01034(15) 0.01149(15) -0.00049(12) -0.00057(12) -0.00001(11)
P2 0.01129(15) 0.01069(15) 0.01125(15) 0.00015(12) 0.00013(12) 0.00091(12)
Cl1 0.01738(15) 0.01101(14) 0.01861(16) -0.00131(12) 0.00223(12) -0.00266(11)
Ru1 0.01030(5) 0.00921(5) 0.01090(5) -0.00009(4) 0.00101(4) -0.00037(3)

loop_
_atom_type_symbol
_atom_type_description
_atom_type_scat_dispersion_real
_atom_type_scat_dispersion_imag
_atom_type_scat_source
C C 0.0033 0.0016 'International Tables Vol C Tables 4.2.6.8 and 6.1.1.4'
H H 0 0 'International Tables Vol C Tables 4.2.6.8 and 6.1.1.4'
N N 0.0061 0.0033 'International Tables Vol C Tables 4.2.6.8 and 6.1.1.4'
P P 0.1023 0.0942 'International Tables Vol C Tables 4.2.6.8 and 6.1.1.4'
Cl Cl 0.1484 0.1585 'International Tables Vol C Tables 4.2.6.8 and 6.1.1.4'
Ru Ru -1.2594 0.8363 'International Tables Vol C Tables 4.2.6.8 and 6.1.1.4'

loop_
_geom_angle_atom_site_label_1
_geom_angle_atom_site_label_2
_geom_angle_atom_site_label_3
_geom_angle
C2 C1 C5 107.47(12)
C2 C1 C6 124.96(14)
C5 C1 C6 125.85(14)
C2 C1 Ru1 71.99(8)
C5 C1 Ru1 72.55(8)
C6 C1 Ru1 132.63(10)
C3 C2 C1 108.55(13)
C3 C2 C7 126.78(15)
C1 C2 C7 124.31(15)
C3 C2 Ru1 71.54(8)
C1 C2 Ru1 70.24(8)
C7 C2 Ru1 129.38(10)
C2 C3 C4 107.67(12)
C2 C3 C8 127.82(15)
C4 C3 C8 124.15(15)
C2 C3 Ru1 71.51(8)
C4 C3 Ru1 70.96(8)
C8 C3 Ru1 128.30(10)
C5 C4 C3 108.14(12)
C5 C4 C9 127.50(15)
C3 C4 C9 124.23(14)
C5 C4 Ru1 72.22(8)
C3 C4 Ru1 71.04(8)
C9 C4 Ru1 125.58(10)
C4 C5 C1 108.07(13)
C4 C5 C10 126.89(14)
C1 C5 C10 124.83(14)
C4 C5 Ru1 70.96(8)
C1 C5 Ru1 69.65(8)
C10 C5 Ru1 129.08(10)
C1 C6 H6A 109.5
C1 C6 H6B 109.5
H6A C6 H6B 109.5
C1 C6 H6C 109.5
H6A C6 H6C 109.5
H6B C6 H6C 109.5
C2 C7 H7A 109.5
C2 C7 H7B 109.5
H7A C7 H7B 109.5
C2 C7 H7C 109.5
H7A C7 H7C 109.5
H7B C7 H7C 109.5
C3 C8 H8A 109.5
C3 C8 H8B 109.5
H8A C8 H8B 109.5
C3 C8 H8C 109.5
H8A C8 H8C 109.5
H8B C8 H8C 109.5
C4 C9 H9A 109.5
C4 C9 H9B 109.5
H9A C9 H9B 109.5
C4 C9 H9C 109.5
H9A C9 H9C 109.5
H9B C9 H9C 109.5
C5 C10 H10A 109.5
C5 C10 H10B 109.5
H10A C10 H10B 109.5
C5 C10 H10C 109.5
H10A C10 H10C 109.5
H10B C10 H10C 109.5
N2 C11 P2 113.98(9)
N2 C11 H11A 108.8
P2 C11 H11A 108.8
N2 C11 H11B 108.8
P2 C11 H11B 108.8
H11A C11 H11B 107.7
N2 C12 P1 115.77(9)
N2 C12 H12A 108.3
P1 C12 H12A 108.3
N2 C12 H12B 108.3
P1 C12 H12B 108.3
H12A C12 H12B 107.4
N1 C13 P2 111.15(9)
N1 C13 H13A 109.4
P2 C13 H13A 109.4
N1 C13 H13B 109.4
P2 C13 H13B 109.4
H13A C13 H13B 108
N1 C14 P1 111.08(9)
N1 C14 H14A 109.4
P1 C14 H14A 109.4
N1 C14 H14B 109.4
P1 C14 H14B 109.4
H14A C14 H14B 108
N2 C15 C16 113.33(11)
N2 C15 H15A 108.9
C16 C15 H15A 108.9
N2 C15 H15B 108.9
C16 C15 H15B 108.9
H15A C15 H15B 107.7
C17 C16 C21 118.55(13)
C17 C16 C15 119.52(13)
C21 C16 C15 121.91(13)
C18 C17 C16 120.94(14)
C18 C17 H17 119.5
C16 C17 H17 119.5
C19 C18 C17 120.06(15)
C19 C18 H18 120
C17 C18 H18 120
C20 C19 C18 119.60(15)
C20 C19 H19 120.2
C18 C19 H19 120.2
C19 C20 C21 120.35(15)
C19 C20 H20 119.8
C21 C20 H20 119.8
C20 C21 C16 120.51(14)
C20 C21 H21 119.7
C16 C21 H21 119.7
N1 C22 C23 111.70(11)
N1 C22 H22A 109.3
C23 C22 H22A 109.3
N1 C22 H22B 109.3
C23 C22 H22B 109.3
H22A C22 H22B 107.9
C28 C23 C24 118.91(14)
C28 C23 C22 121.68(14)
C24 C23 C22 119.38(13)
C25 C24 C23 120.58(15)
C25 C24 H24 119.7
C23 C24 H24 119.7
C26 C25 C24 120.00(16)
C26 C25 H25 120
C24 C25 H25 120
C27 C26 C25 119.85(16)
C27 C26 H26 120.1
C25 C26 H26 120.1
C26 C27 C28 120.32(16)
C26 C27 H27 119.8
C28 C27 H27 119.8
C23 C28 C27 120.33(16)
C23 C28 H28 119.8
C27 C28 H28 119.8
C34 C29 C30 119.11(13)
C34 C29 P1 124.72(11)
C30 C29 P1 116.12(10)
C31 C30 C29 120.72(13)
C31 C30 H30 119.6
C29 C30 H30 119.6
C30 C31 C32 119.76(14)
C30 C31 H31 120.1
C32 C31 H31 120.1
C33 C32 C31 120.05(14)
C33 C32 H32 120
C31 C32 H32 120
C32 C33 C34 120.26(14)
C32 C33 H33 119.9
C34 C33 H33 119.9
C33 C34 C29 120.08(13)
C33 C34 H34 120
C29 C34 H34 120
C36 C35 C40 119.08(13)
C36 C35 P2 123.36(11)
C40 C35 P2 117.37(10)
C37 C36 C35 120.59(14)
C37 C36 H36 119.7
C35 C36 H36 119.7
C38 C37 C36 120.06(15)
C38 C37 H37 120
C36 C37 H37 120
C39 C38 C37 119.90(14)
C39 C38 H38 120.1
C37 C38 H38 120.1
C38 C39 C40 120.34(14)
C38 C39 H39 119.8
C40 C39 H39 119.8
C39 C40 C35 120.03(13)
C39 C40 H40 120
C35 C40 H40 120
C11 N2 C12 117.78(11)
C11 N2 C15 107.63(10)
C12 N2 C15 108.52(10)
C14 N1 C13 112.81(11)
C14 N1 C22 111.94(11)
C13 N1 C22 111.12(11)
C29 P1 C12 104.78(6)
C29 P1 C14 98.16(6)
C12 P1 C14 99.50(6)
C29 P1 Ru1 119.58(5)
C12 P1 Ru1 113.43(4)
C14 P1 Ru1 118.42(5)
C35 P2 C13 98.32(6)
C35 P2 C11 105.22(6)
C13 P2 C11 98.65(6)
C35 P2 Ru1 118.95(5)
C13 P2 Ru1 117.70(5)
C11 P2 Ru1 114.90(5)
C1 Ru1 C4 62.81(5)
C1 Ru1 C2 37.77(5)
C4 Ru1 C2 62.50(5)
C1 Ru1 C3 62.85(5)
C4 Ru1 C3 38.00(5)
C2 Ru1 C3 36.95(6)
C1 Ru1 P2 110.34(4)
C4 Ru1 P2 158.45(4)
C2 Ru1 P2 99.08(4)
C3 Ru1 P2 120.48(4)
C1 Ru1 C5 37.80(5)
C4 Ru1 C5 36.82(5)
C2 Ru1 C5 62.48(5)
C3 Ru1 C5 62.45(5)
P2 Ru1 C5 146.35(4)
C1 Ru1 P1 106.45(4)
C4 Ru1 P1 123.42(4)
C2 Ru1 P1 141.20(4)
C3 Ru1 P1 160.61(4)
P2 Ru1 P1 77.780(12)
C5 Ru1 P1 98.94(4)
C1 Ru1 Cl1 154.32(4)
C4 Ru1 Cl1 92.29(4)
C2 Ru1 Cl1 126.63(4)
C3 Ru1 Cl1 94.00(4)
P2 Ru1 Cl1 90.495(12)
C5 Ru1 Cl1 123.16(4)
P1 Ru1 Cl1 92.168(12)

loop_
_geom_bond_atom_site_label_1
_geom_bond_atom_site_label_2
_geom_bond_distance
C1 C2 1.435(2)
C1 C5 1.441(2)
C1 C6 1.494(2)
C1 Ru1 2.2052(13)
C2 C3 1.412(2)
C2 C7 1.501(2)
C2 Ru1 2.2283(14)
C3 C4 1.451(2)
C3 C8 1.496(2)
C3 Ru1 2.2286(14)
C4 C5 1.412(2)
C4 C9 1.495(2)
C4 Ru1 2.2275(14)
C5 C10 1.495(2)
C5 Ru1 2.2438(14)
C6 H6A 0.98
C6 H6B 0.98
C6 H6C 0.98
C7 H7A 0.98
C7 H7B 0.98
C7 H7C 0.98
C8 H8A 0.98
C8 H8B 0.98
C8 H8C 0.98
C9 H9A 0.98
C9 H9B 0.98
C9 H9C 0.98
C10 H10A 0.98
C10 H10B 0.98
C10 H10C 0.98
C11 N2 1.4716(17)
C11 P2 1.8512(14)
C11 H11A 0.99
C11 H11B 0.99
C12 N2 1.4717(17)
C12 P1 1.8351(13)
C12 H12A 0.99
C12 H12B 0.99
C13 N1 1.4582(17)
C13 P2 1.8505(14)
C13 H13A 0.99
C13 H13B 0.99
C14 N1 1.4579(17)
C14 P1 1.8537(14)
C14 H14A 0.99
C14 H14B 0.99
C15 N2 1.4752(17)
C15 C16 1.5103(19)
C15 H15A 0.99
C15 H15B 0.99
C16 C17 1.389(2)
C16 C21 1.393(2)
C17 C18 1.386(2)
C17 H17 0.95
C18 C19 1.384(2)
C18 H18 0.95
C19 C20 1.383(2)
C19 H19 0.95
C20 C21 1.387(2)
C20 H20 0.95
C21 H21 0.95
C22 N1 1.4701(17)
C22 C23 1.511(2)
C22 H22A 0.99
C22 H22B 0.99
C23 C28 1.389(2)
C23 C24 1.392(2)
C24 C25 1.388(2)
C24 H24 0.95
C25 C26 1.387(3)
C25 H25 0.95
C26 C27 1.375(3)
C26 H26 0.95
C27 C28 1.394(2)
C27 H27 0.95
C28 H28 0.95
C29 C34 1.3948(19)
C29 C30 1.3957(19)
C29 P1 1.8237(14)
C30 C31 1.386(2)
C30 H30 0.95
C31 C32 1.388(2)
C31 H31 0.95
C32 C33 1.386(2)
C32 H32 0.95
C33 C34 1.390(2)
C33 H33 0.95
C34 H34 0.95
C35 C36 1.388(2)
C35 C40 1.3932(19)
C35 P2 1.8188(14)
C36 C37 1.385(2)
C36 H36 0.95
C37 C38 1.383(2)
C37 H37 0.95
C38 C39 1.379(2)
C38 H38 0.95
C39 C40 1.390(2)
C39 H39 0.95
C40 H40 0.95
P1 Ru1 2.2492(4)
P2 Ru1 2.2435(4)
Cl1 Ru1 2.4412(3)
